data_7237233
loop_
_publ_author_name
'Zhang, Jichuan'
'Zhang, Jiaheng'
'Parrish, Damon A.'
'Shreeve, Jean'ne M.'

_publ_section_title
;
 Desensitization of the dinitromethyl group: molecular/crystalline factors
 that affect the sensitivities of energetic materials
;
_journal_issue 45
_journal_name_full 'Journal of Materials Chemistry A'
_journal_page_first 22705
_journal_paper_doi 10.1039/C8TA09176E
_journal_volume 6
_journal_year 2018
_chemical_formula_sum 'C3 H6 N6 O5'
_chemical_formula_weight 206.14
_space_group_crystal_system triclinic
_space_group_IT_number 2
_space_group_name_Hall '-P 1'
_space_group_name_H-M_alt 'P -1'
_atom_sites_solution_hydrogens difmap
_audit_creation_method SHELXL-2014/7
_audit_update_record
;
2018-07-05 deposited with the CCDC.
2018-10-24 downloaded from the CCDC.
;
_cell_angle_alpha 85.052(5)
_cell_angle_beta 74.005(5)
_cell_angle_gamma 84.941(5)
_cell_formula_units_Z 2
_cell_length_a 6.785(2)
_cell_length_b 7.137(2)
_cell_length_c 7.965(2)
_cell_measurement_reflns_used 676
_cell_measurement_temperature 150(2)
_cell_measurement_theta_max 23.84
_cell_measurement_theta_min 3.52
_cell_volume 368.55(18)
_computing_cell_refinement 'Bruker APEX2 v2014.11-0 (Bruker, 2009)'
_computing_data_collection 'Bruker APEX2 v2014.11-0 (Bruker, 2009)'
_computing_data_reduction
;
Bruker SAINT v7.68A (Bruker, 2009), Bruker XPREP v2014/2 (Bruker, 2008)
;
_computing_molecular_graphics 'Bruker SHELXTL v2014/7 (Bruker, 2008)'
_computing_publication_material 'Bruker SHELXTL v2014/7 (Bruker, 2008)'
_computing_structure_refinement 'SHELXL-2014/7 (Sheldrick, 2014) within WINGX (Farrugia, 2012)'
_computing_structure_solution 'Bruker SHELXTL v2014/7 (Bruker, 2008)'
_diffrn_ambient_temperature 150(2)
_diffrn_measured_fraction_theta_full 0.991
_diffrn_measured_fraction_theta_max 0.991
_diffrn_measurement_device_type 'Bruker SMART APEX II CCD'
_diffrn_measurement_method '\w scans'
_diffrn_radiation_monochromator graphite
_diffrn_radiation_source 'fine focus sealed tube'
_diffrn_radiation_type MoK\a
_diffrn_radiation_wavelength 0.71073
_diffrn_reflns_av_R_equivalents 0.0383
_diffrn_reflns_av_unetI/netI 0.0590
_diffrn_reflns_Laue_measured_fraction_full 0.991
_diffrn_reflns_Laue_measured_fraction_max 0.991
_diffrn_reflns_limit_h_max 8
_diffrn_reflns_limit_h_min -8
_diffrn_reflns_limit_k_max 8
_diffrn_reflns_limit_k_min -8
_diffrn_reflns_limit_l_max 9
_diffrn_reflns_limit_l_min -9
_diffrn_reflns_number 3362
_diffrn_reflns_point_group_measured_fraction_full 0.991
_diffrn_reflns_point_group_measured_fraction_max 0.991
_diffrn_reflns_theta_full 25.242
_diffrn_reflns_theta_max 26.371
_diffrn_reflns_theta_min 2.666
_exptl_absorpt_coefficient_mu 0.173
_exptl_absorpt_correction_T_max 0.7454
_exptl_absorpt_correction_T_min 0.6579
_exptl_absorpt_correction_type multi-scan
_exptl_absorpt_process_details 'SADABS v2008/1 (Bruker, 2008)'
_exptl_crystal_colour yellow
_exptl_crystal_density_diffrn 1.857
_exptl_crystal_description irregular
_exptl_crystal_F_000 212
_exptl_crystal_size_max 0.095
_exptl_crystal_size_mid 0.063
_exptl_crystal_size_min 0.028
_refine_diff_density_max 0.366
_refine_diff_density_min -0.337
_refine_diff_density_rms 0.098
_refine_ls_extinction_method none
_refine_ls_goodness_of_fit_ref 1.064
_refine_ls_hydrogen_treatment refxyz
_refine_ls_matrix_type full
_refine_ls_number_parameters 145
_refine_ls_number_reflns 1494
_refine_ls_number_restraints 0
_refine_ls_restrained_S_all 1.064
_refine_ls_R_factor_all 0.0828
_refine_ls_R_factor_gt 0.0451
_refine_ls_shift/su_max 0.000
_refine_ls_shift/su_mean 0.000
_refine_ls_structure_factor_coef Fsqd
_refine_ls_weighting_details 'w=1/[\s^2^(Fo^2^)+(0.0781P)^2^] where P=(Fo^2^+2Fc^2^)/3'
_refine_ls_weighting_scheme calc
_refine_ls_wR_factor_gt 0.1042
_refine_ls_wR_factor_ref 0.1424
_reflns_Friedel_coverage 0.000
_reflns_number_gt 1018
_reflns_number_total 1494
_reflns_threshold_expression 'I > 2\s(I)'
_cod_data_source_file c8ta09176e2.cif
_cod_data_source_block shrv294
_cod_original_cell_volume 368.6(2)
_cod_database_code 7237233
_shelx_shelxl_version_number 2014/7
_shelx_space_group_comment
;
The symmetry employed for this shelxl refinement is uniquely defined
by the following loop, which should always be used as a source of
symmetry information in preference to the above space-group names.
They are only intended as comments.
;
_shelx_estimated_absorpt_t_min 0.984
_shelx_estimated_absorpt_t_max 0.995

loop_
_space_group_symop_operation_xyz
'x, y, z'
'-x, -y, -z'

loop_
_atom_site_label
_atom_site_type_symbol
_atom_site_fract_x
_atom_site_fract_y
_atom_site_fract_z
_atom_site_U_iso_or_equiv
_atom_site_adp_type
_atom_site_occupancy
_atom_site_site_symmetry_order
_atom_site_calc_flag
_atom_site_refinement_flags_adp
N1 N 0.6437(4) 0.2529(3) 0.4763(3) 0.0168(6) Uani 1 1 d .
H1 H 0.617(5) 0.329(5) 0.394(4) 0.020 Uiso 1 1 d U
C2 C 0.7301(4) 0.0702(4) 0.4634(3) 0.0160(6) Uani 1 1 d .
N3 N 0.7541(4) 0.0002(3) 0.6154(3) 0.0184(6) Uani 1 1 d .
N4 N 0.6813(4) 0.1443(3) 0.7259(3) 0.0181(6) Uani 1 1 d .
H4 H 0.683(4) 0.124(4) 0.848(4) 0.022 Uiso 1 1 d U
C5 C 0.6098(4) 0.2996(4) 0.6460(4) 0.0171(6) Uani 1 1 d .
O6 O 0.5297(3) 0.4487(3) 0.7127(3) 0.0229(5) Uani 1 1 d .
C7 C 0.7802(4) -0.0310(4) 0.3039(3) 0.0169(6) Uani 1 1 d .
N8 N 0.7412(4) 0.0546(3) 0.1524(3) 0.0200(6) Uani 1 1 d .
O9 O 0.7515(4) -0.0379(3) 0.0230(3) 0.0283(6) Uani 1 1 d .
O10 O 0.6874(4) 0.2255(3) 0.1476(3) 0.0328(6) Uani 1 1 d .
N11 N 0.8638(4) -0.2190(3) 0.3029(3) 0.0183(6) Uani 1 1 d .
O12 O 0.9267(3) -0.3021(3) 0.1647(3) 0.0281(6) Uani 1 1 d .
O13 O 0.8788(4) -0.2992(3) 0.4439(3) 0.0271(5) Uani 1 1 d .
N1S N 0.1937(5) 1.3582(4) 0.1748(4) 0.0249(6) Uani 1 1 d .
H1S H 0.212(5) 1.314(5) 0.061(5) 0.030 Uiso 1 1 d U
H2S H 0.184(5) 1.258(6) 0.249(5) 0.030 Uiso 1 1 d U
H3S H 0.099(6) 1.442(5) 0.187(4) 0.030 Uiso 1 1 d U
H4S H 0.320(5) 1.419(5) 0.171(4) 0.030 Uiso 1 1 d U

loop_
_atom_site_aniso_label
_atom_site_aniso_U_11
_atom_site_aniso_U_22
_atom_site_aniso_U_33
_atom_site_aniso_U_23
_atom_site_aniso_U_13
_atom_site_aniso_U_12
N1 0.0246(13) 0.0111(12) 0.0154(13) 0.0009(10) -0.0094(10) 0.0061(10)
C2 0.0161(15) 0.0158(15) 0.0167(15) -0.0010(12) -0.0063(11) 0.0014(12)
N3 0.0223(13) 0.0179(13) 0.0153(12) -0.0057(10) -0.0065(9) 0.0057(10)
N4 0.0240(14) 0.0166(13) 0.0144(13) -0.0031(10) -0.0076(10) 0.0045(10)
C5 0.0201(15) 0.0166(15) 0.0160(15) -0.0013(12) -0.0080(11) 0.0019(12)
O6 0.0330(12) 0.0154(11) 0.0221(11) -0.0061(8) -0.0124(9) 0.0095(9)
C7 0.0218(16) 0.0148(15) 0.0145(14) -0.0022(11) -0.0071(11) 0.0045(12)
N8 0.0260(14) 0.0172(14) 0.0167(13) -0.0026(10) -0.0073(10) 0.0060(11)
O9 0.0506(15) 0.0206(12) 0.0175(11) -0.0059(8) -0.0170(9) 0.0073(10)
O10 0.0580(16) 0.0182(12) 0.0184(11) -0.0033(9) -0.0095(10) 0.0170(11)
N11 0.0221(14) 0.0161(13) 0.0176(13) -0.0024(10) -0.0080(10) 0.0029(10)
O12 0.0409(14) 0.0237(13) 0.0201(12) -0.0109(9) -0.0115(10) 0.0156(10)
O13 0.0440(14) 0.0191(12) 0.0184(11) 0.0006(9) -0.0123(9) 0.0082(10)
N1S 0.0377(18) 0.0153(15) 0.0254(15) -0.0057(12) -0.0169(13) 0.0089(13)

loop_
_atom_type_symbol
_atom_type_description
_atom_type_scat_dispersion_real
_atom_type_scat_dispersion_imag
_atom_type_scat_source
C C 0.0033 0.0016 'International Tables Vol C Tables 4.2.6.8 and 6.1.1.4'
H H 0.0000 0.0000 'International Tables Vol C Tables 4.2.6.8 and 6.1.1.4'
N N 0.0061 0.0033 'International Tables Vol C Tables 4.2.6.8 and 6.1.1.4'
O O 0.0106 0.0060 'International Tables Vol C Tables 4.2.6.8 and 6.1.1.4'

loop_
_geom_angle_atom_site_label_1
_geom_angle_atom_site_label_2
_geom_angle_atom_site_label_3
_geom_angle
C5 N1 C2 108.3(2)
C5 N1 H1 124(2)
C2 N1 H1 128(2)
N3 C2 N1 110.5(2)
N3 C2 C7 125.4(3)
N1 C2 C7 124.1(2)
C2 N3 N4 104.4(2)
C5 N4 N3 112.9(2)
C5 N4 H4 128.1(18)
N3 N4 H4 119.0(18)
O6 C5 N4 127.5(3)
O6 C5 N1 128.5(3)
N4 C5 N1 103.9(2)
N8 C7 N11 119.0(2)
N8 C7 C2 120.5(3)
N11 C7 C2 120.5(2)
O10 N8 O9 119.5(2)
O10 N8 C7 119.0(2)
O9 N8 C7 121.5(2)
O13 N11 O12 120.4(2)
O13 N11 C7 118.0(2)
O12 N11 C7 121.6(2)
H1S N1S H2S 107(3)
H1S N1S H3S 106(3)
H2S N1S H3S 120(3)
H1S N1S H4S 107(3)
H2S N1S H4S 109(3)
H3S N1S H4S 108(3)

loop_
_geom_bond_atom_site_label_1
_geom_bond_atom_site_label_2
_geom_bond_distance
N1 C5 1.372(3)
N1 C2 1.382(4)
N1 H1 0.86(3)
C2 N3 1.316(3)
C2 C7 1.459(4)
N3 N4 1.380(3)
N4 C5 1.350(4)
N4 H4 0.98(3)
C5 O6 1.244(3)
C7 N8 1.386(4)
C7 N11 1.410(4)
N8 O10 1.243(3)
N8 O9 1.254(3)
N11 O13 1.242(3)
N11 O12 1.247(3)
N1S H1S 0.96(4)
N1S H2S 0.89(4)
N1S H3S 0.83(4)
N1S H4S 0.99(4)

loop_
_geom_hbond_atom_site_label_D
_geom_hbond_atom_site_label_H
_geom_hbond_atom_site_label_A
_geom_hbond_distance_DH
_geom_hbond_distance_HA
_geom_hbond_distance_DA
_geom_hbond_angle_DHA
_geom_hbond_site_symmetry_A
N1 H1 O6 0.86(3) 2.05(3) 2.858(3) 157(3) 2_666
N1 H1 O10 0.86(3) 2.08(3) 2.575(3) 116(3) .
N4 H4 N8 0.98(3) 2.56(3) 3.529(3) 172(2) 1_556
N4 H4 O9 0.98(3) 1.86(3) 2.739(3) 148(3) 1_556
N4 H4 O10 0.98(3) 2.56(3) 3.470(3) 155(2) 1_556
N1S H1S O9 0.96(4) 2.11(4) 2.827(3) 131(3) 2_665
N1S H1S O12 0.96(4) 2.26(4) 3.098(3) 146(3) 2_665
N1S H2S N3 0.89(4) 2.12(4) 2.982(4) 164(3) 2_666
N1S H2S O13 0.89(4) 2.40(3) 2.939(4) 119(3) 2_666
N1S H3S O12 0.83(4) 2.10(4) 2.905(4) 163(3) 1_475
N1S H4S O6 0.99(4) 1.91(4) 2.797(4) 149(3) 2_676

loop_
_geom_torsion_atom_site_label_1
_geom_torsion_atom_site_label_2
_geom_torsion_atom_site_label_3
_geom_torsion_atom_site_label_4
_geom_torsion
C5 N1 C2 N3 -0.5(3)
C5 N1 C2 C7 177.5(2)
N1 C2 N3 N4 -0.4(3)
C7 C2 N3 N4 -178.3(3)
C2 N3 N4 C5 1.2(3)
N3 N4 C5 O6 177.7(3)
N3 N4 C5 N1 -1.5(3)
C2 N1 C5 O6 -178.0(3)
C2 N1 C5 N4 1.2(3)
N3 C2 C7 N8 177.5(3)
N1 C2 C7 N8 -0.2(4)
N3 C2 C7 N11 -0.8(4)
N1 C2 C7 N11 -178.5(3)
N11 C7 N8 O10 -172.8(3)
C2 C7 N8 O10 8.9(4)
N11 C7 N8 O9 10.0(4)
C2 C7 N8 O9 -168.3(3)
N8 C7 N11 O13 -173.1(2)
C2 C7 N11 O13 5.2(4)
N8 C7 N11 O12 9.0(4)
C2 C7 N11 O12 -172.7(2)
